data_1530802
loop_
_publ_author_name
'Soldatov, E.N.'
'Tananaev, I.V.'
'Vorotilina, T.B.'
'Ilyukhin, V.V.'
'Kuz'min, E.A.'
'Drozdov, Yu.N.'

_publ_section_title
;
 Crystal structure of ammonium monoaquapentafluorogallate (N H4)2 Ga F5 *
 H2 O
;
_journal_name_full 'Doklady Akademii Nauk SSSR'
_journal_page_first 357
_journal_page_last 359
_journal_volume 241
_journal_year 1978
_chemical_formula_sum 'F5 Ga H10 N2 O'
_chemical_name_systematic '(N H4)2 (Ga F5 (H2 O))'
_space_group_IT_number 60
_symmetry_space_group_name_Hall '-P 2n 2ab'
_symmetry_space_group_name_H-M 'P b c n'
_cell_angle_alpha 90
_cell_angle_beta 90
_cell_angle_gamma 90
_cell_formula_units_Z 4
_cell_length_a 10.33
_cell_length_b 8.054
_cell_length_c 7.908
_cell_volume 657.928
_citation_journal_id_ASTM DANKAS
_cod_data_source_file Soldatov_DANKAS_1978_491.cif
_cod_data_source_block H10F5Ga1N2O1
_cod_original_cell_volume 657.9283
_cod_original_formula_sum 'H10 F5 Ga1 N2 O1'
_cod_database_code 1530802

loop_
_symmetry_equiv_pos_as_xyz
x,y,z
-x+1/2,-y+1/2,z+1/2
x+1/2,-y+1/2,-z
-x,y,-z+1/2
-x,-y,-z
x-1/2,y-1/2,-z-1/2
-x-1/2,y-1/2,z
x,-y,z-1/2

loop_
_atom_site_label
_atom_site_type_symbol
_atom_site_fract_x
_atom_site_fract_y
_atom_site_fract_z
_atom_site_occupancy
_atom_site_U_iso_or_equiv
_atom_site_attached_hydrogens
F2 F-1 0.173 0.195 0.316 1 0.0 0
Ga1 Ga+3 0 0.1968 0.25 1 0.0 0
F3 F-1 0.452 0.699 0.023 1 0.0 0
N1 N-3 0.198 0.471 0.535 1 0.0 4
O1 O-2 0 0.954 0.25 1 0.0 2
F1 F-1 0 0.431 0.25 1 0.0 0
